data_2105732
loop_
_publ_author_name
'Surov, Artem O.'
'Proshin, Alexey N.'
'Perlovich, German L.'

_publ_section_title
;
 Crystal structure analysis and sublimation thermodynamics of bicyclo
 derivatives of a neuroprotector family
;
_journal_coeditor_code BI5003
_journal_issue 1
_journal_name_full 'Acta Crystallographica Section B'
_journal_page_first 47
_journal_page_last 53
_journal_paper_doi 10.1107/S2052520613024384
_journal_volume 70
_journal_year 2014
_chemical_formula_moiety 'C13 H15 F N2 S'
_chemical_formula_sum 'C13 H15 F N2 S'
_chemical_formula_weight 250.33
_chemical_melting_point 363
_space_group_IT_number 14
_symmetry_cell_setting monoclinic
_symmetry_space_group_name_Hall '-P 2ybc'
_symmetry_space_group_name_H-M 'P 1 21/c 1'
_atom_sites_solution_hydrogens geom
_atom_sites_solution_primary direct
_atom_sites_solution_secondary difmap
_audit_creation_method SHELXL-97
_cell_angle_alpha 90.00
_cell_angle_beta 91.41(3)
_cell_angle_gamma 90.00
_cell_formula_units_Z 4
_cell_length_a 7.5860(10)
_cell_length_b 10.088(2)
_cell_length_c 16.566(4)
_cell_measurement_reflns_used 35
_cell_measurement_temperature 293(2)
_cell_measurement_theta_max 15
_cell_measurement_theta_min 5
_cell_volume 1267.4(4)
_computing_cell_refinement CAD-4
_computing_data_collection 'CAD-4 (Enraf-Nonius, 1993)'
_computing_data_reduction CAD-4
_computing_publication_material SHELXL97
_computing_structure_refinement 'SHELXL97 (Sheldrick, 2008)'
_computing_structure_solution 'SHELXS97 (Sheldrick, 2008)'
_diffrn_ambient_temperature 293(2)
_diffrn_measured_fraction_theta_full 1.000
_diffrn_measured_fraction_theta_max 1.000
_diffrn_measurement_device_type 'Nonius CAD-4'
_diffrn_measurement_method '\w-\2q scans'
_diffrn_radiation_monochromator graphite
_diffrn_radiation_source 'fine-focus sealed tube'
_diffrn_radiation_type MoK\a
_diffrn_radiation_wavelength 0.71073
_diffrn_reflns_av_R_equivalents 0.0179
_diffrn_reflns_av_sigmaI/netI 0.0411
_diffrn_reflns_limit_h_max 10
_diffrn_reflns_limit_h_min -10
_diffrn_reflns_limit_k_max 14
_diffrn_reflns_limit_k_min 0
_diffrn_reflns_limit_l_max 23
_diffrn_reflns_limit_l_min 0
_diffrn_reflns_number 3814
_diffrn_reflns_theta_full 30.00
_diffrn_reflns_theta_max 30.00
_diffrn_reflns_theta_min 2.36
_diffrn_standards_decay_% 0
_diffrn_standards_interval_count 200
_diffrn_standards_number 3
_exptl_absorpt_coefficient_mu 0.247
_exptl_absorpt_correction_type none
_exptl_crystal_colour colourless
_exptl_crystal_density_diffrn 1.312
_exptl_crystal_density_method 'not measured'
_exptl_crystal_description block
_exptl_crystal_F_000 528
_exptl_crystal_size_max 0.45
_exptl_crystal_size_mid 0.30
_exptl_crystal_size_min 0.15
_refine_diff_density_max 0.268
_refine_diff_density_min -0.254
_refine_ls_extinction_method none
_refine_ls_goodness_of_fit_ref 0.984
_refine_ls_hydrogen_treatment constr
_refine_ls_matrix_type full
_refine_ls_number_parameters 154
_refine_ls_number_reflns 3698
_refine_ls_number_restraints 0
_refine_ls_restrained_S_all 0.984
_refine_ls_R_factor_all 0.1079
_refine_ls_R_factor_gt 0.0400
_refine_ls_shift/su_max 0.001
_refine_ls_shift/su_mean 0.000
_refine_ls_structure_factor_coef Fsqd
_refine_ls_weighting_details 'calc w=1/[\s^2^(Fo^2^)+(0.0757P)^2^] where P=(Fo^2^+2Fc^2^)/3'
_refine_ls_weighting_scheme calc
_refine_ls_wR_factor_gt 0.1160
_refine_ls_wR_factor_ref 0.1270
_reflns_number_gt 2094
_reflns_number_total 3698
_reflns_threshold_expression I>2\s(I)
_cod_data_source_file bi5003sup1.cif
_cod_data_source_block 2
_cod_original_sg_symbol_H-M 'P 21/c'
_cod_database_code 2105732

loop_
_symmetry_equiv_pos_as_xyz
'x, y, z'
'-x, y+1/2, -z+1/2'
'-x, -y, -z'
'x, -y-1/2, z-1/2'

loop_
_atom_site_type_symbol
_atom_site_label
_atom_site_fract_x
_atom_site_fract_y
_atom_site_fract_z
_atom_site_U_iso_or_equiv
_atom_site_adp_type
_atom_site_calc_flag
_atom_site_refinement_flags
_atom_site_occupancy
_atom_site_symmetry_multiplicity
S S1 1.14718(5) 0.27372(5) 0.50016(2) 0.05899(15) Uani d . 1 1
F F1 1.49014(18) 0.44604(13) 0.17884(8) 0.0973(4) Uani d . 1 1
N N1 0.96747(16) 0.22477(14) 0.36082(8) 0.0548(3) Uani d . 1 1
N N2 0.83473(16) 0.15279(12) 0.47580(8) 0.0528(3) Uani d . 1 1
C C1 1.3612(2) 0.39195(18) 0.22469(9) 0.0630(4) Uani d . 1 1
C C2 1.3985(3) 0.2779(2) 0.26612(12) 0.0724(5) Uani d . 1 1
H H2A 1.5084 0.2377 0.2630 0.087 Uiso calc R 1 1
C C3 1.2678(2) 0.22395(18) 0.31296(11) 0.0648(4) Uani d . 1 1
H H3A 1.2904 0.1462 0.3416 0.078 Uiso calc R 1 1
C C4 1.10529(19) 0.28343(15) 0.31780(8) 0.0472(3) Uani d . 1 1
C C5 1.0731(2) 0.39711(16) 0.27303(9) 0.0553(4) Uani d . 1 1
H H5A 0.9625 0.4368 0.2743 0.066 Uiso calc R 1 1
C C6 1.2024(2) 0.45265(16) 0.22644(9) 0.0627(4) Uani d . 1 1
H H6A 1.1807 0.5298 0.1971 0.075 Uiso calc R 1 1
C C8 0.97345(17) 0.21325(13) 0.43688(8) 0.0430(3) Uani d . 1 1
C C9 0.8515(2) 0.13495(17) 0.56284(11) 0.0649(5) Uani d . 1 1
H H9A 0.9601 0.0884 0.5762 0.078 Uiso calc R 1 1
H H9B 0.7537 0.0824 0.5818 0.078 Uiso calc R 1 1
C C10 0.8520(2) 0.26987(17) 0.60370(9) 0.0602(4) Uani d . 1 1
H H10A 0.8518 0.2560 0.6623 0.072 Uiso calc R 1 1
C C11 1.0214(2) 0.34300(19) 0.58300(10) 0.0627(4) Uani d . 1 1
H H11A 1.0973 0.3452 0.6310 0.075 Uiso calc R 1 1
H H11B 0.9912 0.4339 0.5695 0.075 Uiso calc R 1 1
C C12 0.66026(19) 0.20752(18) 0.45292(12) 0.0637(4) Uani d . 1 1
H H12A 0.5681 0.1506 0.4730 0.076 Uiso calc R 1 1
H H12B 0.6475 0.2121 0.3946 0.076 Uiso calc R 1 1
C C13 0.64368(19) 0.34508(17) 0.48880(10) 0.0588(4) Uani d . 1 1
H H13A 0.5252 0.3781 0.4784 0.071 Uiso calc R 1 1
H H13B 0.7253 0.4044 0.4628 0.071 Uiso calc R 1 1
C C14 0.6820(2) 0.34457(19) 0.57883(10) 0.0627(4) Uani d . 1 1
H H14A 0.5834 0.3042 0.6057 0.075 Uiso calc R 1 1
H H14B 0.6916 0.4355 0.5975 0.075 Uiso calc R 1 1

loop_
_atom_site_aniso_label
_atom_site_aniso_U_11
_atom_site_aniso_U_22
_atom_site_aniso_U_33
_atom_site_aniso_U_12
_atom_site_aniso_U_13
_atom_site_aniso_U_23
S1 0.04262(19) 0.0797(3) 0.0546(2) -0.00286(18) 0.00027(14) -0.00468(19)
F1 0.1085(9) 0.0946(9) 0.0910(8) -0.0154(7) 0.0453(7) 0.0185(7)
N1 0.0522(7) 0.0598(8) 0.0524(7) -0.0087(6) 0.0021(5) -0.0067(6)
N2 0.0480(6) 0.0403(6) 0.0709(8) -0.0035(5) 0.0149(5) -0.0020(6)
C1 0.0781(11) 0.0609(10) 0.0508(8) -0.0039(9) 0.0185(7) 0.0057(7)
C2 0.0672(10) 0.0840(13) 0.0671(10) 0.0183(9) 0.0231(8) 0.0168(10)
C3 0.0675(9) 0.0649(10) 0.0627(9) 0.0146(8) 0.0163(7) 0.0226(8)
C4 0.0539(7) 0.0494(8) 0.0384(6) -0.0025(6) 0.0007(5) -0.0051(6)
C5 0.0625(8) 0.0505(8) 0.0528(8) 0.0076(7) -0.0021(6) -0.0040(7)
C6 0.0888(12) 0.0452(8) 0.0542(8) 0.0014(8) 0.0032(8) 0.0057(7)
C8 0.0404(6) 0.0356(6) 0.0533(7) 0.0013(5) 0.0055(5) -0.0028(5)
C9 0.0704(10) 0.0496(9) 0.0757(11) 0.0080(7) 0.0264(8) 0.0201(8)
C10 0.0718(10) 0.0635(10) 0.0459(8) 0.0136(8) 0.0143(7) 0.0109(7)
C11 0.0653(9) 0.0732(11) 0.0495(8) 0.0065(8) -0.0017(6) -0.0064(8)
C12 0.0406(7) 0.0676(11) 0.0831(11) -0.0097(7) 0.0068(7) -0.0131(9)
C13 0.0444(7) 0.0587(9) 0.0734(10) 0.0069(7) 0.0039(6) 0.0008(8)
C14 0.0624(9) 0.0613(10) 0.0654(9) 0.0107(8) 0.0175(7) -0.0026(8)

loop_
_atom_type_symbol
_atom_type_description
_atom_type_scat_dispersion_real
_atom_type_scat_dispersion_imag
_atom_type_scat_source
C C 0.0033 0.0016 'International Tables Vol C Tables 4.2.6.8 and 6.1.1.4'
H H 0.0000 0.0000 'International Tables Vol C Tables 4.2.6.8 and 6.1.1.4'
N N 0.0061 0.0033 'International Tables Vol C Tables 4.2.6.8 and 6.1.1.4'
F F 0.0171 0.0103 'International Tables Vol C Tables 4.2.6.8 and 6.1.1.4'
S S 0.1246 0.1234 'International Tables Vol C Tables 4.2.6.8 and 6.1.1.4'

loop_
_geom_angle_atom_site_label_1
_geom_angle_atom_site_label_2
_geom_angle_atom_site_label_3
_geom_angle
C8 S1 C11 100.43(7)
C8 N1 C4 122.22(12)
C8 N2 C9 117.76(13)
C8 N2 C12 113.68(13)
C9 N2 C12 110.89(13)
F1 C1 C2 118.29(17)
F1 C1 C6 118.77(16)
C2 C1 C6 122.94(16)
C1 C2 C3 118.09(17)
C1 C2 H2A 121.0
C3 C2 H2A 121.0
C2 C3 C4 121.06(15)
C2 C3 H3A 119.5
C4 C3 H3A 119.5
C5 C4 C3 118.48(14)
C5 C4 N1 119.69(14)
C3 C4 N1 121.56(14)
C4 C5 C6 121.13(15)
C4 C5 H5A 119.4
C6 C5 H5A 119.4
C1 C6 C5 118.26(15)
C1 C6 H6A 120.9
C5 C6 H6A 120.9
N1 C8 N2 119.59(13)
N1 C8 S1 124.44(11)
N2 C8 S1 115.95(11)
N2 C9 C10 109.25(12)
N2 C9 H9A 109.8
C10 C9 H9A 109.8
N2 C9 H9B 109.8
C10 C9 H9B 109.8
H9A C9 H9B 108.3
C9 C10 C11 108.99(13)
C9 C10 C14 109.02(15)
C11 C10 C14 113.99(14)
C9 C10 H10A 108.2
C11 C10 H10A 108.2
C14 C10 H10A 108.2
C10 C11 S1 116.17(12)
C10 C11 H11A 108.2
S1 C11 H11A 108.2
C10 C11 H11B 108.2
S1 C11 H11B 108.2
H11A C11 H11B 107.4
N2 C12 C13 108.93(13)
N2 C12 H12A 109.9
C13 C12 H12A 109.9
N2 C12 H12B 109.9
C13 C12 H12B 109.9
H12A C12 H12B 108.3
C12 C13 C14 111.58(15)
C12 C13 H13A 109.3
C14 C13 H13A 109.3
C12 C13 H13B 109.3
C14 C13 H13B 109.3
H13A C13 H13B 108.0
C13 C14 C10 113.88(13)
C13 C14 H14A 108.8
C10 C14 H14A 108.8
C13 C14 H14B 108.8
C10 C14 H14B 108.8
H14A C14 H14B 107.7

loop_
_geom_bond_atom_site_label_1
_geom_bond_atom_site_label_2
_geom_bond_distance
S1 C8 1.7720(15)
S1 C11 1.8296(17)
F1 C1 1.3665(18)
N1 C8 1.2650(19)
N1 C4 1.4098(19)
N2 C8 1.3887(17)
N2 C9 1.455(2)
N2 C12 1.475(2)
C1 C2 1.365(3)
C1 C6 1.353(2)
C2 C3 1.385(2)
C2 H2A 0.9300
C3 C4 1.375(2)
C3 H3A 0.9300
C4 C5 1.384(2)
C5 C6 1.382(2)
C5 H5A 0.9300
C6 H6A 0.9300
C9 C10 1.520(3)
C9 H9A 0.9700
C9 H9B 0.9700
C10 C11 1.528(2)
C10 C14 1.541(2)
C10 H10A 0.9800
C11 H11A 0.9700
C11 H11B 0.9700
C12 C13 1.516(3)
C12 H12A 0.9700
C12 H12B 0.9700
C13 C14 1.512(2)
C13 H13A 0.9700
C13 H13B 0.9700
C14 H14A 0.9700
C14 H14B 0.9700

loop_
_geom_torsion_atom_site_label_1
_geom_torsion_atom_site_label_2
_geom_torsion_atom_site_label_3
_geom_torsion_atom_site_label_4
_geom_torsion
F1 C1 C2 C3 179.57(17)
C6 C1 C2 C3 -1.1(3)
C1 C2 C3 C4 -0.1(3)
C2 C3 C4 C5 1.7(3)
C2 C3 C4 N1 175.64(17)
C8 N1 C4 C5 -118.20(17)
C8 N1 C4 C3 67.9(2)
C3 C4 C5 C6 -2.1(2)
N1 C4 C5 C6 -176.18(13)
F1 C1 C6 C5 -179.98(14)
C2 C1 C6 C5 0.7(3)
C4 C5 C6 C1 0.9(2)
C4 N1 C8 N2 -179.05(13)
C4 N1 C8 S1 2.7(2)
C9 N2 C8 N1 176.64(14)
C12 N2 C8 N1 -51.23(18)
C9 N2 C8 S1 -5.01(16)
C12 N2 C8 S1 127.13(12)
C11 S1 C8 N1 138.02(14)
C11 S1 C8 N2 -40.24(13)
C8 N2 C9 C10 66.46(17)
C12 N2 C9 C10 -66.91(17)
N2 C9 C10 C11 -67.89(18)
N2 C9 C10 C14 57.09(17)
C9 C10 C11 S1 13.87(18)
C14 C10 C11 S1 -108.15(15)
C8 S1 C11 C10 34.13(14)
C8 N2 C12 C13 -71.20(18)
C9 N2 C12 C13 64.18(17)
N2 C12 C13 C14 -53.47(18)
C12 C13 C14 C10 48.0(2)
C9 C10 C14 C13 -49.07(19)
C11 C10 C14 C13 72.9(2)
